data_4077813
loop_
_publ_author_name
'Toltl, Nicholas P.'
'Stradiotto, Mark'
'Morkin, Tracy L.'
'Leigh, William J.'

_publ_section_title
;
 Homo- and Cross-[2+2]-Cycloaddition of 1,1-Diphenylsilene and
 1,1-Diphenylgermene. Absolute Rate Constants for Dimerization and the
 Molecular Structures and Photochemistry of the Resulting
 1,3-Dimetallacyclobutanes
;
_journal_issue 26
_journal_name_full Organometallics
_journal_page_first 5643
_journal_paper_doi 10.1021/om990447k
_journal_volume 18
_journal_year 1999
_chemical_formula_sum 'C26 H24 Ge Si'
_chemical_formula_weight 437.13
_chemical_name_systematic
; 
 ? 
;
_space_group_IT_number 2
_symmetry_cell_setting triclinic
_symmetry_space_group_name_Hall '-P 1'
_symmetry_space_group_name_H-M 'P -1'
_atom_sites_solution_hydrogens geom
_atom_sites_solution_primary direct
_atom_sites_solution_secondary difmap
_audit_creation_method SHELXL
_cell_angle_alpha 81.446(2)
_cell_angle_beta 85.695(3)
_cell_angle_gamma 88.502(3)
_cell_formula_units_Z 4
_cell_length_a 6.1718(9)
_cell_length_b 14.406(3)
_cell_length_c 25.481(4)
_cell_measurement_reflns_used 102
_cell_measurement_temperature 299(2)
_cell_measurement_theta_max 22.50
_cell_measurement_theta_min 1.43
_cell_volume 2233.8(7)
_computing_structure_refinement 'SHELXL-V.5.03 (Sheldrick, 1994)'
_computing_structure_solution 'SHELXTL-V.5.03 (Sheldrick, 1994)'
_diffrn_ambient_temperature 299(2)
_diffrn_measurement_device_type 'Siemems Smart CCD'
_diffrn_measurement_method '\w scans'
_diffrn_radiation_monochromator graphite
_diffrn_radiation_source 'rotating anode'
_diffrn_radiation_type MoK\a
_diffrn_radiation_wavelength 0.71073
_diffrn_reflns_av_R_equivalents 0.0708
_diffrn_reflns_av_sigmaI/netI 0.1308
_diffrn_reflns_limit_h_max 8
_diffrn_reflns_limit_h_min -8
_diffrn_reflns_limit_k_max 18
_diffrn_reflns_limit_k_min -18
_diffrn_reflns_limit_l_max 32
_diffrn_reflns_limit_l_min -32
_diffrn_reflns_number 13941
_diffrn_reflns_theta_max 22.50
_diffrn_reflns_theta_min 1.43
_exptl_absorpt_coefficient_mu 1.433
_exptl_absorpt_correction_T_max 0.921
_exptl_absorpt_correction_T_min 0.681
_exptl_absorpt_correction_type 'SADABS (Sheldrick, 1996)'
_exptl_crystal_colour colourless
_exptl_crystal_density_diffrn 1.300
_exptl_crystal_description prism
_exptl_crystal_F_000 904
_exptl_crystal_size_max 0.26
_exptl_crystal_size_mid 0.12
_exptl_crystal_size_min 0.07
_refine_diff_density_max 0.292
_refine_diff_density_min -0.273
_refine_diff_density_rms 0.058
_refine_ls_extinction_coef 0.0050(3)
_refine_ls_extinction_expression Fc^*^=kFc[1+0.001xFc^2^\l^3^/sin(2\q)]^-1/4^
_refine_ls_extinction_method SHELXL
_refine_ls_goodness_of_fit_all 0.840
_refine_ls_goodness_of_fit_obs 1.010
_refine_ls_hydrogen_treatment noref
_refine_ls_matrix_type full
_refine_ls_number_parameters 523
_refine_ls_number_reflns 5844
_refine_ls_number_restraints 0
_refine_ls_restrained_S_all 0.843
_refine_ls_restrained_S_obs 1.010
_refine_ls_R_factor_all 0.1268
_refine_ls_R_factor_obs 0.0450
_refine_ls_shift/esd_max 0.035
_refine_ls_shift/esd_mean 0.004
_refine_ls_structure_factor_coef Fsqd
_refine_ls_weighting_details 'w=1/[\s^2^(Fo^2^)+(0.0317P)^2^+0.0000P] where P=(Fo^2^+2Fc^2^)/3'
_refine_ls_weighting_scheme calc
_refine_ls_wR_factor_all 0.0938
_refine_ls_wR_factor_obs 0.0751
_reflns_number_observed 2889
_reflns_number_total 5856
_reflns_observed_criterion >2sigma(I)
_cod_data_source_file om990447k.cif
_cod_data_source_block compound_3c
_cod_depositor_comments
;
The following automatic conversions were performed:

'_refine_ls_weighting_scheme' value 'calc
w=1/[\s^2^(Fo^2^)+(0.0317P)^2^+0.0000P] where P=(Fo^2^+2Fc^2^)/3' was
changed to 'calc'. New tag '_refine_ls_weighting_details' was
created. The value of the new tag was set to
'w=1/[\s^2^(Fo^2^)+(0.0317P)^2^+0.0000P] where P=(Fo^2^+2Fc^2^)/3'.

Automatic conversion script
Id: cif_fix_values 3143 2015-03-26 13:38:13Z robertas 
;
_cod_original_cell_volume 2233.7(6)
_cod_original_sg_symbol_H-M P(-1)
_cod_database_code 4077813

loop_
_symmetry_equiv_pos_as_xyz
'x, y, z'
'-x, -y, -z'

loop_
_atom_site_aniso_label
_atom_site_aniso_U_11
_atom_site_aniso_U_22
_atom_site_aniso_U_33
_atom_site_aniso_U_23
_atom_site_aniso_U_13
_atom_site_aniso_U_12
Ge1 0.0432(5) 0.0420(8) 0.0491(8) -0.0132(6) -0.0052(5) -0.0053(5)
Si2 0.0445(5) 0.0386(6) 0.0500(7) -0.0111(5) -0.0066(4) -0.0029(4)
C1A 0.039(3) 0.052(4) 0.063(4) -0.010(4) -0.003(3) 0.000(3)
C2A 0.040(3) 0.053(4) 0.057(4) -0.009(4) -0.002(3) -0.001(3)
Ge2 0.0445(5) 0.0386(6) 0.0500(7) -0.0111(5) -0.0066(4) -0.0029(4)
Si1 0.0432(5) 0.0420(8) 0.0491(8) -0.0132(6) -0.0052(5) -0.0053(5)
C1B 0.039(3) 0.052(4) 0.063(4) -0.010(4) -0.003(3) 0.000(3)
C2B 0.040(3) 0.053(4) 0.057(4) -0.009(4) -0.002(3) -0.001(3)
Ge3 0.0404(4) 0.0363(6) 0.0482(7) -0.0072(5) -0.0020(4) 0.0022(4)
Si3 0.0404(4) 0.0363(6) 0.0482(7) -0.0072(5) -0.0020(4) 0.0022(4)
Ge4 0.0465(4) 0.0390(6) 0.0441(6) -0.0104(5) -0.0053(4) -0.0021(4)
Si4 0.0465(4) 0.0390(6) 0.0441(6) -0.0104(5) -0.0053(4) -0.0021(4)
C3 0.058(3) 0.035(4) 0.051(5) -0.012(4) -0.006(3) 0.003(3)
C4 0.065(4) 0.059(5) 0.064(5) -0.028(4) -0.013(4) 0.000(3)
C5 0.093(5) 0.069(6) 0.084(6) -0.034(5) -0.036(5) 0.012(4)
C6 0.143(7) 0.067(6) 0.058(6) -0.018(5) -0.034(6) 0.037(5)
C7 0.118(6) 0.086(7) 0.055(6) -0.012(5) 0.001(5) 0.006(5)
C8 0.080(4) 0.058(5) 0.058(5) -0.010(4) -0.013(4) -0.009(3)
C9 0.054(3) 0.045(4) 0.037(4) -0.012(3) -0.004(3) -0.005(3)
C10 0.063(4) 0.057(5) 0.063(5) -0.011(4) 0.001(3) -0.011(4)
C11 0.090(5) 0.084(7) 0.057(5) -0.008(5) 0.008(4) -0.035(5)
C12 0.125(6) 0.056(5) 0.054(5) 0.003(4) 0.000(5) -0.012(5)
C13 0.098(5) 0.053(6) 0.075(6) -0.007(5) -0.013(4) 0.020(4)
C14 0.065(4) 0.057(5) 0.058(5) -0.008(4) 0.005(3) -0.008(4)
C15 0.068(3) 0.042(4) 0.042(4) -0.016(4) -0.009(3) 0.005(4)
C16 0.081(4) 0.077(6) 0.056(5) -0.014(5) -0.013(4) 0.008(4)
C17 0.120(6) 0.079(7) 0.060(6) 0.007(5) -0.022(5) 0.035(5)
C18 0.146(7) 0.063(7) 0.056(6) 0.008(5) 0.008(5) 0.031(6)
C19 0.114(6) 0.061(6) 0.083(6) -0.001(5) -0.007(5) -0.016(5)
C20 0.092(4) 0.059(5) 0.050(5) 0.005(4) -0.016(4) -0.012(4)
C21 0.045(3) 0.033(4) 0.052(5) -0.006(3) -0.006(3) 0.005(3)
C22 0.064(4) 0.056(5) 0.055(5) -0.011(4) -0.004(4) -0.006(3)
C23 0.079(4) 0.064(5) 0.083(6) -0.017(5) -0.022(5) -0.010(4)
C24 0.100(5) 0.079(6) 0.058(5) -0.026(5) -0.027(5) 0.004(4)
C25 0.091(5) 0.080(6) 0.050(5) -0.017(4) 0.002(4) -0.003(4)
C26 0.057(3) 0.055(5) 0.062(5) -0.011(4) -0.013(4) -0.012(3)
C27 0.033(3) 0.048(4) 0.056(5) -0.001(4) 0.000(3) -0.003(3)
C28 0.055(3) 0.030(4) 0.056(4) -0.001(3) 0.000(3) 0.001(3)
C29 0.087(4) 0.066(5) 0.056(5) -0.020(5) -0.007(4) 0.011(4)
C30 0.128(6) 0.081(7) 0.080(7) -0.024(6) -0.035(5) 0.020(5)
C31 0.186(8) 0.057(6) 0.047(5) -0.007(5) -0.011(6) 0.001(6)
C32 0.137(6) 0.061(6) 0.068(6) -0.019(5) 0.028(5) 0.021(5)
C33 0.085(4) 0.053(5) 0.060(5) -0.012(4) 0.003(4) 0.016(4)
C34 0.045(3) 0.043(4) 0.034(4) -0.003(3) -0.001(3) 0.000(3)
C35 0.063(4) 0.056(5) 0.083(5) 0.018(4) -0.019(4) -0.007(4)
C36 0.082(5) 0.083(7) 0.086(6) 0.013(6) -0.024(4) 0.008(5)
C37 0.124(6) 0.046(5) 0.065(5) 0.008(5) -0.006(5) 0.037(5)
C38 0.132(6) 0.042(5) 0.079(6) 0.020(5) -0.017(5) -0.024(5)
C39 0.080(4) 0.062(5) 0.076(6) 0.002(5) -0.026(4) -0.021(4)
C40 0.040(3) 0.054(5) 0.064(5) -0.006(4) 0.000(4) -0.002(3)
C41 0.055(3) 0.037(4) 0.042(4) -0.012(3) -0.005(3) 0.001(3)
C42 0.072(4) 0.049(5) 0.048(4) -0.013(4) 0.003(3) 0.001(4)
C43 0.111(5) 0.054(6) 0.061(5) 0.000(5) 0.009(4) -0.018(5)
C44 0.122(6) 0.037(5) 0.073(6) 0.000(4) -0.015(5) 0.003(5)
C45 0.084(5) 0.064(6) 0.079(6) -0.001(5) -0.015(4) 0.012(4)
C46 0.074(4) 0.055(5) 0.054(5) -0.006(4) 0.002(3) 0.002(4)
C47 0.056(3) 0.031(4) 0.039(4) 0.003(3) -0.004(3) 0.005(3)
C48 0.079(4) 0.092(6) 0.053(5) -0.013(5) 0.001(4) -0.022(4)
C49 0.151(7) 0.094(7) 0.041(6) -0.009(5) 0.003(5) -0.016(5)
C50 0.142(7) 0.081(7) 0.056(6) -0.026(5) -0.026(6) 0.012(6)
C51 0.090(5) 0.079(6) 0.075(6) -0.028(5) -0.033(5) 0.001(4)
C52 0.066(4) 0.053(5) 0.052(5) -0.010(4) -0.008(3) -0.004(3)

loop_
_atom_site_label
_atom_site_type_symbol
_atom_site_fract_x
_atom_site_fract_y
_atom_site_fract_z
_atom_site_U_iso_or_equiv
_atom_site_thermal_displace_type
_atom_site_occupancy
_atom_site_calc_flag
_atom_site_refinement_flags
_atom_site_disorder_group
Ge1 Ge 0.38695(12) -0.08995(7) 0.23600(4) 0.0439(4) Uani 0.405(2) d P 1
Si2 Si 0.45565(10) 0.07396(6) 0.27052(3) 0.0437(4) Uani 0.405(2) d P 1
C1A C 0.2063(6) -0.0030(4) 0.2695(2) 0.051(2) Uani 0.405(2) d P 1
H1AA H 0.1442(6) -0.0286(4) 0.3046(2) 0.062 Uiso 0.405(2) calc PR 1
H1AB H 0.0951(6) 0.0270(4) 0.2475(2) 0.062 Uiso 0.405(2) calc PR 1
C2A C 0.6404(6) -0.0194(4) 0.2416(2) 0.050(2) Uani 0.405(2) d P 1
H2AA H 0.7163(6) 0.0035(4) 0.2076(2) 0.060 Uiso 0.405(2) calc PR 1
H2AB H 0.7399(6) -0.0512(4) 0.2663(2) 0.060 Uiso 0.405(2) calc PR 1
Ge2 Ge 0.45565(10) 0.07396(6) 0.27052(3) 0.0437(4) Uani 0.595(2) d P 2
Si1 Si 0.38695(12) -0.08995(7) 0.23600(4) 0.0439(4) Uani 0.595(2) d P 2
C1B C 0.2063(6) -0.0030(4) 0.2695(2) 0.051(2) Uani 0.595(2) d P 2
H1BA H 0.14425(11) -0.02859(6) 0.30459(3) 0.062 Uiso 0.595(2) calc PR 2
H1BB H 0.09511(11) 0.02699(6) 0.24750(3) 0.062 Uiso 0.595(2) calc PR 2
C2B C 0.6404(6) -0.0194(4) 0.2416(2) 0.050(2) Uani 0.595(2) d P 2
H2BA H 0.71628(11) 0.00349(6) 0.20759(3) 0.060 Uiso 0.595(2) calc PR 2
H2BB H 0.73988(11) -0.05116(6) 0.26634(3) 0.060 Uiso 0.595(2) calc PR 2
Ge3 Ge 1.05173(11) 0.41702(6) 0.48385(3) 0.0417(3) Uani 0.50 d P .
Si3 Si 1.05173(11) 0.41702(6) 0.48385(3) 0.0417(3) Uani 0.50 d P .
Ge4 Ge 0.04409(11) 0.57979(6) 0.01840(4) 0.0426(3) Uani 0.50 d P .
Si4 Si 0.04409(11) 0.57979(6) 0.01840(4) 0.0426(3) Uani 0.50 d P .
C3 C 0.3306(9) -0.0993(4) 0.1656(2) 0.048(2) Uani 1 d . .
C4 C 0.1358(9) -0.1327(4) 0.1529(3) 0.060(2) Uani 1 d . .
H4A H 0.0274(9) -0.1488(4) 0.1799(3) 0.072 Uiso 1 calc R .
C5 C 0.0979(11) -0.1428(5) 0.1011(3) 0.078(2) Uani 1 d . .
H5A H -0.0341(11) -0.1662(5) 0.0941(3) 0.094 Uiso 1 calc R .
C6 C 0.2518(15) -0.1188(5) 0.0603(3) 0.088(2) Uani 1 d . .
H6A H 0.2251(15) -0.1244(5) 0.0255(3) 0.105 Uiso 1 calc R .
C7 C 0.4470(13) -0.0860(5) 0.0720(3) 0.087(2) Uani 1 d . .
H7A H 0.5556(13) -0.0710(5) 0.0449(3) 0.104 Uiso 1 calc R .
C8 C 0.4832(9) -0.0753(4) 0.1231(3) 0.065(2) Uani 1 d . .
H8A H 0.6151(9) -0.0511(4) 0.1296(3) 0.078 Uiso 1 calc R .
C9 C 0.3933(8) -0.2105(4) 0.2768(2) 0.045(2) Uani 1 d . .
C10 C 0.2154(9) -0.2468(5) 0.3093(2) 0.061(2) Uani 1 d . .
H10A H 0.0905(9) -0.2098(5) 0.3121(2) 0.073 Uiso 1 calc R .
C11 C 0.2188(11) -0.3371(6) 0.3380(2) 0.077(2) Uani 1 d . .
H11A H 0.0962(11) -0.3599(6) 0.3589(2) 0.093 Uiso 1 calc R .
C12 C 0.4020(13) -0.3921(5) 0.3354(3) 0.080(2) Uani 1 d . .
H12A H 0.4049(13) -0.4520(5) 0.3548(3) 0.095 Uiso 1 calc R .
C13 C 0.5807(11) -0.3586(5) 0.3042(3) 0.076(2) Uani 1 d . .
H13A H 0.7063(11) -0.3954(5) 0.3024(3) 0.091 Uiso 1 calc R .
C14 C 0.5740(9) -0.2695(5) 0.2754(2) 0.061(2) Uani 1 d . .
H14A H 0.6966(9) -0.2481(5) 0.2540(2) 0.073 Uiso 1 calc R .
C15 C 0.4363(9) 0.1903(4) 0.2250(2) 0.049(2) Uani 1 d . .
C16 C 0.2665(9) 0.2128(5) 0.1921(3) 0.071(2) Uani 1 d . .
H16A H 0.1594(9) 0.1686(5) 0.1918(3) 0.085 Uiso 1 calc R .
C17 C 0.2519(12) 0.2990(6) 0.1596(3) 0.088(2) Uani 1 d . .
H17A H 0.1362(12) 0.3123(6) 0.1381(3) 0.106 Uiso 1 calc R .
C18 C 0.4073(15) 0.3632(6) 0.1595(3) 0.091(3) Uani 1 d . .
H18A H 0.3978(15) 0.4214(6) 0.1383(3) 0.109 Uiso 1 calc R .
C19 C 0.5792(12) 0.3431(6) 0.1906(3) 0.087(2) Uani 1 d . .
H19A H 0.6867(12) 0.3873(6) 0.1901(3) 0.104 Uiso 1 calc R .
C20 C 0.5929(10) 0.2578(5) 0.2225(2) 0.067(2) Uani 1 d . .
H20A H 0.7114(10) 0.2451(5) 0.2430(2) 0.081 Uiso 1 calc R .
C21 C 0.5133(8) 0.0938(4) 0.3406(2) 0.043(2) Uani 1 d . .
C22 C 0.7100(9) 0.1275(4) 0.3524(3) 0.058(2) Uani 1 d . .
H22A H 0.8195(9) 0.1396(4) 0.3253(3) 0.070 Uiso 1 calc R .
C23 C 0.7488(10) 0.1437(5) 0.4028(3) 0.074(2) Uani 1 d . .
H23A H 0.8809(10) 0.1678(5) 0.4092(3) 0.088 Uiso 1 calc R .
C24 C 0.5908(12) 0.1237(5) 0.4432(3) 0.077(2) Uani 1 d . .
H24A H 0.6161(12) 0.1337(5) 0.4774(3) 0.092 Uiso 1 calc R .
C25 C 0.3973(11) 0.0895(5) 0.4336(3) 0.073(2) Uani 1 d . .
H25A H 0.2905(11) 0.0759(5) 0.4612(3) 0.088 Uiso 1 calc R .
C26 C 0.3585(8) 0.0748(4) 0.3826(3) 0.057(2) Uani 1 d . .
H26A H 0.2249(8) 0.0516(4) 0.3765(3) 0.068 Uiso 1 calc R .
C27 C 1.2155(8) 0.5228(4) 0.4942(3) 0.046(2) Uani 1 d . .
H27A H 1.2757(62) 0.5533(33) 0.4658(18) 0.044(18) Uiso 1 d . .
H27B H 1.3204(60) 0.5092(31) 0.5197(17) 0.046(15) Uiso 1 d . .
C28 C 1.0625(8) 0.3947(4) 0.4126(2) 0.048(2) Uani 1 d . .
C29 C 0.8952(9) 0.4193(4) 0.3792(3) 0.068(2) Uani 1 d . .
H29A H 0.7701(9) 0.4478(4) 0.3924(3) 0.082 Uiso 1 calc R .
C30 C 0.9084(12) 0.4028(5) 0.3274(3) 0.094(3) Uani 1 d . .
H30A H 0.7937(12) 0.4202(5) 0.3062(3) 0.113 Uiso 1 calc R .
C31 C 1.0915(16) 0.3606(5) 0.3069(3) 0.097(3) Uani 1 d . .
H31A H 1.1007(16) 0.3497(5) 0.2718(3) 0.116 Uiso 1 calc R .
C32 C 1.2581(12) 0.3348(5) 0.3377(3) 0.090(2) Uani 1 d . .
H32A H 1.3824(12) 0.3070(5) 0.3235(3) 0.108 Uiso 1 calc R .
C33 C 1.2438(9) 0.3499(4) 0.3905(3) 0.066(2) Uani 1 d . .
H33A H 1.3573(9) 0.3298(4) 0.4116(3) 0.080 Uiso 1 calc R .
C34 C 1.1207(8) 0.3029(4) 0.5282(2) 0.0408(15) Uani 1 d . .
C35 C 1.3041(8) 0.2889(5) 0.5558(3) 0.070(2) Uani 1 d . .
H35A H 1.4008(8) 0.3379(5) 0.5540(3) 0.083 Uiso 1 calc R .
C36 C 1.3487(10) 0.2044(6) 0.5859(3) 0.085(2) Uani 1 d . .
H36A H 1.4746(10) 0.1970(6) 0.6041(3) 0.103 Uiso 1 calc R .
C37 C 1.2110(13) 0.1316(5) 0.5894(3) 0.081(2) Uani 1 d . .
H37A H 1.2421(13) 0.0741(5) 0.6095(3) 0.097 Uiso 1 calc R .
C38 C 1.0243(12) 0.1444(5) 0.5628(3) 0.087(2) Uani 1 d . .
H38A H 0.9265(12) 0.0957(5) 0.5652(3) 0.104 Uiso 1 calc R .
C39 C 0.9828(9) 0.2282(5) 0.5329(3) 0.073(2) Uani 1 d . .
H39A H 0.8564(9) 0.2353(5) 0.5149(3) 0.087 Uiso 1 calc R .
C40 C -0.2140(9) 0.5117(5) 0.0143(3) 0.053(2) Uani 1 d . .
C41 C 0.0431(8) 0.7004(4) -0.0243(2) 0.044(2) Uani 1 d . .
H41A H -0.3205(53) 0.5450(27) -0.0083(14) 0.022(12) Uiso 1 d . .
H41B H -0.2914(59) 0.4945(32) 0.0407(17) 0.027(16) Uiso 1 d . .
C42 C 0.2205(9) 0.7336(4) -0.0574(2) 0.056(2) Uani 1 d . .
H42A H 0.3442(9) 0.6957(4) -0.0598(2) 0.067 Uiso 1 calc R .
C43 C 0.2174(11) 0.8219(5) -0.0871(3) 0.076(2) Uani 1 d . .
H43A H 0.3390(11) 0.8435(5) -0.1088(3) 0.092 Uiso 1 calc R .
C44 C 0.0364(13) 0.8771(5) -0.0844(3) 0.078(2) Uani 1 d . .
H44A H 0.0335(13) 0.9362(5) -0.1048(3) 0.093 Uiso 1 calc R .
C45 C -0.1398(10) 0.8465(5) -0.0522(3) 0.076(2) Uani 1 d . .
H45A H -0.2630(10) 0.8848(5) -0.0506(3) 0.091 Uiso 1 calc R .
C46 C -0.1380(9) 0.7595(5) -0.0220(2) 0.062(2) Uani 1 d . .
H46A H -0.2594(9) 0.7397(5) 0.0003(2) 0.074 Uiso 1 calc R .
C47 C 0.1065(8) 0.5893(4) 0.0888(2) 0.043(2) Uani 1 d . .
C48 C -0.0375(9) 0.5634(5) 0.1321(3) 0.074(2) Uani 1 d . .
H48A H -0.1717(9) 0.5402(5) 0.1264(3) 0.089 Uiso 1 calc R .
C49 C 0.0087(14) 0.5704(5) 0.1835(3) 0.096(3) Uani 1 d . .
H49A H -0.0915(14) 0.5507(5) 0.2118(3) 0.115 Uiso 1 calc R .
C50 C 0.2021(15) 0.6064(5) 0.1925(3) 0.091(2) Uani 1 d . .
H50A H 0.2324(15) 0.6127(5) 0.2270(3) 0.109 Uiso 1 calc R .
C51 C 0.3506(11) 0.6332(5) 0.1515(3) 0.078(2) Uani 1 d . .
H51A H 0.4833(11) 0.6571(5) 0.1577(3) 0.094 Uiso 1 calc R .
C52 C 0.3029(9) 0.6248(4) 0.1003(3) 0.057(2) Uani 1 d . .
H52A H 0.4057(9) 0.6435(4) 0.0724(3) 0.068 Uiso 1 calc R .

loop_
_atom_type_symbol
_atom_type_description
_atom_type_scat_dispersion_real
_atom_type_scat_dispersion_imag
_atom_type_scat_source
C C 0.0033 0.0016 'International Tables Vol C Tables 4.2.6.8 and 6.1.1.4'
H H 0.0000 0.0000 'International Tables Vol C Tables 4.2.6.8 and 6.1.1.4'
Si Si 0.0817 0.0704 'International Tables Vol C Tables 4.2.6.8 and 6.1.1.4'
Ge Ge 0.1547 1.8001 'International Tables Vol C Tables 4.2.6.8 and 6.1.1.4'

loop_
_geom_angle_atom_site_label_1
_geom_angle_atom_site_label_2
_geom_angle_atom_site_label_3
_geom_angle
_geom_angle_site_symmetry_1
_geom_angle_site_symmetry_3
C3 Ge1 C9 110.1(2) . .
C3 Ge1 C1A 115.5(2) . .
C9 Ge1 C1A 112.8(2) . .
C3 Ge1 C2A 113.6(2) . .
C9 Ge1 C2A 112.5(2) . .
C1A Ge1 C2A 91.3(2) . .
C3 Ge1 Si2 123.5(2) . .
C9 Ge1 Si2 126.4(2) . .
C1A Ge1 Si2 45.58(14) . .
C2A Ge1 Si2 45.90(14) . .
C15 Si2 C21 110.5(2) . .
C15 Si2 C1A 112.3(2) . .
C21 Si2 C1A 113.0(2) . .
C15 Si2 C2A 114.6(2) . .
C21 Si2 C2A 114.9(2) . .
C1A Si2 C2A 90.2(2) . .
C15 Si2 Ge1 121.4(2) . .
C21 Si2 Ge1 128.0(2) . .
C1A Si2 Ge1 45.12(14) . .
C2A Si2 Ge1 45.23(13) . .
Ge1 C1A Si2 89.3(2) . .
Ge1 C2A Si2 88.9(2) . .
C15 Ge2 C21 110.5(2) . .
C15 Ge2 C1B 112.3(2) . .
C21 Ge2 C1B 113.0(2) . .
C15 Ge2 C2B 114.6(2) . .
C21 Ge2 C2B 114.9(2) . .
C1B Ge2 C2B 90.2(2) . .
C15 Ge2 Si1 121.4(2) . .
C21 Ge2 Si1 128.0(2) . .
C1B Ge2 Si1 45.12(14) . .
C2B Ge2 Si1 45.23(13) . .
C3 Si1 C9 110.1(2) . .
C3 Si1 C1B 115.5(2) . .
C9 Si1 C1B 112.8(2) . .
C3 Si1 C2B 113.6(2) . .
C9 Si1 C2B 112.5(2) . .
C1B Si1 C2B 91.3(2) . .
C3 Si1 Ge2 123.5(2) . .
C9 Si1 Ge2 126.4(2) . .
C1B Si1 Ge2 45.58(14) . .
C2B Si1 Ge2 45.90(14) . .
Si1 C1B Ge2 89.3(2) . .
Si1 C2B Ge2 88.9(2) . .
C28 Ge3 C34 108.9(2) . .
C28 Ge3 C27 114.1(3) . .
C34 Ge3 C27 114.5(3) . .
C28 Ge3 C27 113.0(3) . 2_766
C34 Ge3 C27 114.5(3) . 2_766
C27 Ge3 C27 91.1(2) . 2_766
C28 Ge3 Ge3 124.7(2) . 2_766
C34 Ge3 Ge3 126.4(2) . 2_766
C27 Ge3 Ge3 45.8(2) . 2_766
C27 Ge3 Ge3 45.3(2) 2_766 2_766
C28 Ge3 Si3 124.7(2) . 2_766
C34 Ge3 Si3 126.4(2) . 2_766
C27 Ge3 Si3 45.8(2) . 2_766
C27 Ge3 Si3 45.3(2) 2_766 2_766
Ge3 Ge3 Si3 0.00(5) 2_766 2_766
C28 Si3 C34 108.9(2) . .
C28 Si3 C27 114.1(3) . .
C34 Si3 C27 114.5(3) . .
C28 Si3 C27 113.0(3) . 2_766
C34 Si3 C27 114.5(3) . 2_766
C27 Si3 C27 91.1(2) . 2_766
C28 Si3 Ge3 124.7(2) . 2_766
C34 Si3 Ge3 126.4(2) . 2_766
C27 Si3 Ge3 45.8(2) . 2_766
C27 Si3 Ge3 45.3(2) 2_766 2_766
C28 Si3 Si3 124.7(2) . 2_766
C34 Si3 Si3 126.4(2) . 2_766
C27 Si3 Si3 45.8(2) . 2_766
C27 Si3 Si3 45.3(2) 2_766 2_766
Ge3 Si3 Si3 0.00(5) 2_766 2_766
C47 Ge4 C41 111.0(2) . .
C47 Ge4 C40 115.1(3) . 2_565
C41 Ge4 C40 113.1(3) . 2_565
C47 Ge4 C40 113.4(3) . .
C41 Ge4 C40 112.4(3) . .
C40 Ge4 C40 90.5(2) 2_565 .
C47 Ge4 Ge4 125.7(2) . 2_565
C41 Ge4 Ge4 123.3(2) . 2_565
C40 Ge4 Ge4 45.2(2) 2_565 2_565
C40 Ge4 Ge4 45.3(2) . 2_565
C47 Ge4 Si4 125.7(2) . 2_565
C41 Ge4 Si4 123.3(2) . 2_565
C40 Ge4 Si4 45.2(2) 2_565 2_565
C40 Ge4 Si4 45.3(2) . 2_565
Ge4 Ge4 Si4 0.00(4) 2_565 2_565
C47 Si4 C41 111.0(2) . .
C47 Si4 C40 115.1(3) . 2_565
C41 Si4 C40 113.1(3) . 2_565
C47 Si4 C40 113.4(3) . .
C41 Si4 C40 112.4(3) . .
C40 Si4 C40 90.5(2) 2_565 .
C47 Si4 Ge4 125.7(2) . 2_565
C41 Si4 Ge4 123.3(2) . 2_565
C40 Si4 Ge4 45.2(2) 2_565 2_565
C40 Si4 Ge4 45.3(2) . 2_565
C47 Si4 Si4 125.7(2) . 2_565
C41 Si4 Si4 123.3(2) . 2_565
C40 Si4 Si4 45.2(2) 2_565 2_565
C40 Si4 Si4 45.3(2) . 2_565
Ge4 Si4 Si4 0.00(4) 2_565 2_565
C4 C3 C8 115.7(6) . .
C4 C3 Si1 121.9(5) . .
C8 C3 Si1 122.3(5) . .
C4 C3 Ge1 121.9(5) . .
C8 C3 Ge1 122.3(5) . .
C5 C4 C3 121.7(6) . .
C6 C5 C4 121.0(7) . .
C7 C6 C5 118.3(7) . .
C6 C7 C8 120.6(7) . .
C7 C8 C3 122.6(6) . .
C14 C9 C10 115.6(5) . .
C14 C9 Ge1 122.2(4) . .
C10 C9 Ge1 122.2(5) . .
C14 C9 Si1 122.2(4) . .
C10 C9 Si1 122.2(5) . .
C11 C10 C9 121.9(6) . .
C12 C11 C10 120.1(6) . .
C13 C12 C11 119.7(7) . .
C12 C13 C14 119.6(6) . .
C13 C14 C9 123.1(5) . .
C20 C15 C16 116.0(6) . .
C20 C15 Si2 121.3(5) . .
C16 C15 Si2 122.7(5) . .
C20 C15 Ge2 121.3(5) . .
C16 C15 Ge2 122.7(5) . .
C15 C16 C17 122.2(6) . .
C18 C17 C16 119.3(7) . .
C17 C18 C19 120.3(8) . .
C20 C19 C18 120.2(7) . .
C19 C20 C15 122.1(6) . .
C26 C21 C22 116.4(5) . .
C26 C21 Si2 120.9(4) . .
C22 C21 Si2 122.7(5) . .
C26 C21 Ge2 120.9(4) . .
C22 C21 Ge2 122.7(5) . .
C23 C22 C21 122.4(6) . .
C24 C23 C22 119.2(6) . .
C25 C24 C23 120.3(7) . .
C24 C25 C26 120.1(6) . .
C21 C26 C25 121.6(5) . .
Si3 C27 Ge3 0.00(7) . .
Si3 C27 Si3 88.9(2) . 2_766
Ge3 C27 Si3 88.9(2) . 2_766
Si3 C27 Ge3 88.9(2) . 2_766
Ge3 C27 Ge3 88.9(2) . 2_766
Si3 C27 Ge3 0.00(7) 2_766 2_766
C29 C28 C33 115.9(6) . .
C29 C28 Si3 123.6(5) . .
C33 C28 Si3 120.5(5) . .
C29 C28 Ge3 123.6(5) . .
C33 C28 Ge3 120.5(5) . .
Si3 C28 Ge3 0.00(7) . .
C30 C29 C28 122.3(6) . .
C29 C30 C31 119.9(7) . .
C32 C31 C30 120.3(8) . .
C31 C32 C33 120.0(6) . .
C32 C33 C28 121.6(6) . .
C35 C34 C39 116.5(6) . .
C35 C34 Si3 124.2(5) . .
C39 C34 Si3 119.4(5) . .
C35 C34 Ge3 124.2(5) . .
C39 C34 Ge3 119.4(5) . .
Si3 C34 Ge3 0.00(7) . .
C34 C35 C36 121.7(6) . .
C37 C36 C35 120.6(6) . .
C36 C37 C38 118.7(7) . .
C39 C38 C37 120.0(7) . .
C38 C39 C34 122.4(6) . .
Si4 C40 Ge4 0.00(6) 2_565 2_565
Si4 C40 Ge4 89.5(2) 2_565 .
Ge4 C40 Ge4 89.5(2) 2_565 .
Si4 C40 Si4 89.5(2) 2_565 .
Ge4 C40 Si4 89.5(2) 2_565 .
Ge4 C40 Si4 0.00(7) . .
C42 C41 C46 117.3(5) . .
C42 C41 Si4 122.3(4) . .
C46 C41 Si4 120.4(4) . .
C42 C41 Ge4 122.3(4) . .
C46 C41 Ge4 120.4(4) . .
Si4 C41 Ge4 0.00(6) . .
C41 C42 C43 121.2(5) . .
C44 C43 C42 119.8(6) . .
C45 C44 C43 120.4(7) . .
C44 C45 C46 120.4(6) . .
C45 C46 C41 120.9(6) . .
C48 C47 C52 115.3(5) . .
C48 C47 Si4 123.0(5) . .
C52 C47 Si4 121.7(5) . .
C48 C47 Ge4 123.0(5) . .
C52 C47 Ge4 121.7(5) . .
Si4 C47 Ge4 0.00(7) . .
C47 C48 C49 122.8(6) . .
C50 C49 C48 119.6(7) . .
C51 C50 C49 120.4(8) . .
C50 C51 C52 119.4(7) . .
C51 C52 C47 122.6(6) . .

loop_
_geom_bond_atom_site_label_1
_geom_bond_atom_site_label_2
_geom_bond_distance
_geom_bond_site_symmetry_2
Ge1 C3 1.877(6) .
Ge1 C9 1.888(6) .
Ge1 C1A 1.909(5) .
Ge1 C2A 1.913(5) .
Ge1 Si2 2.6936(13) .
Si2 C15 1.897(6) .
Si2 C21 1.910(6) .
Si2 C1A 1.924(5) .
Si2 C2A 1.935(5) .
Ge2 C15 1.897(6) .
Ge2 C21 1.910(6) .
Ge2 C1B 1.924(5) .
Ge2 C2B 1.935(5) .
Ge2 Si1 2.6936(13) .
Si1 C3 1.877(6) .
Si1 C9 1.888(6) .
Si1 C1B 1.909(5) .
Si1 C2B 1.913(5) .
Ge3 C28 1.887(6) .
Ge3 C34 1.909(5) .
Ge3 C27 1.912(6) .
Ge3 C27 1.928(5) 2_766
Ge3 Ge3 2.689(2) 2_766
Ge3 Si3 2.689(2) 2_766
Si3 C28 1.887(6) .
Si3 C34 1.909(5) .
Si3 C27 1.912(6) .
Si3 C27 1.928(5) 2_766
Si3 Ge3 2.689(2) 2_766
Si3 Si3 2.689(2) 2_766
Ge4 C47 1.888(5) .
Ge4 C41 1.908(5) .
Ge4 C40 1.912(6) 2_565
Ge4 C40 1.910(6) .
Ge4 Ge4 2.691(2) 2_565
Ge4 Si4 2.691(2) 2_565
Si4 C47 1.888(5) .
Si4 C41 1.908(5) .
Si4 C40 1.912(6) 2_565
Si4 C40 1.910(6) .
Si4 Ge4 2.691(2) 2_565
Si4 Si4 2.691(2) 2_565
C3 C4 1.385(6) .
C3 C8 1.390(7) .
C4 C5 1.387(8) .
C5 C6 1.366(8) .
C6 C7 1.374(8) .
C7 C8 1.369(8) .
C9 C14 1.386(6) .
C9 C10 1.390(6) .
C10 C11 1.394(8) .
C11 C12 1.367(7) .
C12 C13 1.365(7) .
C13 C14 1.382(7) .
C15 C20 1.380(7) .
C15 C16 1.393(7) .
C16 C17 1.392(8) .
C17 C18 1.350(9) .
C18 C19 1.371(8) .
C19 C20 1.373(8) .
C21 C26 1.380(7) .
C21 C22 1.388(6) .
C22 C23 1.378(7) .
C23 C24 1.368(7) .
C24 C25 1.357(7) .
C25 C26 1.386(7) .
C27 Si3 1.928(5) 2_766
C27 Ge3 1.928(5) 2_766
C28 C29 1.393(7) .
C28 C33 1.400(6) .
C29 C30 1.370(8) .
C30 C31 1.375(8) .
C31 C32 1.350(8) .
C32 C33 1.391(8) .
C34 C35 1.371(6) .
C34 C39 1.376(7) .
C35 C36 1.372(8) .
C36 C37 1.355(8) .
C37 C38 1.376(8) .
C38 C39 1.356(8) .
C40 Si4 1.912(6) 2_565
C40 Ge4 1.912(6) 2_565
C41 C42 1.382(6) .
C41 C46 1.389(6) .
C42 C43 1.380(7) .
C43 C44 1.358(7) .
C44 C45 1.354(7) .
C45 C46 1.371(7) .
C47 C48 1.375(7) .
C47 C52 1.395(6) .
C48 C49 1.379(8) .
C49 C50 1.362(8) .
C50 C51 1.355(8) .
C51 C52 1.381(8) .
